data_2312531
loop_
_publ_author_name
'Blake, Alexander J.'
'Castellano, Carlo'
'Lippolis, Vito'
'Podda, Enrico'
'Schr&#xf6;der, Martin'

_publ_section_title
;
 Formation of extended polyiodides at large cation templates.
;
_journal_coeditor_code VP3036
_journal_issue 'Pt 7'
_journal_name_full 'Acta crystallographica. Section C, Structural chemistry'
_journal_page_first 311
_journal_page_last 318
_journal_paper_doi 10.1107/S2053229624004194
_journal_volume 80
_journal_year 2024
_chemical_formula_iupac 'C18 H38 N2 O6 2+, I3 -, I-, 2.5I2, C H2 Cl2'
_chemical_formula_moiety 'C18 H38 N2 O6 2+, I3 -, I-, 2.5(I2), C H2 Cl2'
_chemical_formula_sum 'C19 H40 Cl2 I9 N2 O6'
_chemical_formula_weight 1605.53
_chemical_name_systematic
;
4,7,13,16,21,24-Hexaoxa-1,10-diazoniabicyclo[8.8.8]hexacosane triiodide iodide
hemipenta(diiodine) dichloromethane monosolvate
;
_space_group_crystal_system monoclinic
_space_group_IT_number 14
_space_group_name_Hall '-P 2yn'
_space_group_name_H-M_alt 'P 1 21/n 1'
_atom_sites_solution_hydrogens mixed
_atom_sites_solution_primary dual
_audit_creation_method
;
Olex2 1.5
(compiled 2023.08.24 svn.re1ec1418 for OlexSys, GUI svn.r6817)
;
_cell_angle_alpha 90
_cell_angle_beta 96.700(10)
_cell_angle_gamma 90
_cell_formula_units_Z 4
_cell_length_a 13.831(2)
_cell_length_b 14.820(2)
_cell_length_c 20.266(3)
_cell_measurement_reflns_used 1024
_cell_measurement_temperature 293(2)
_cell_measurement_theta_max 24.97
_cell_measurement_theta_min 2.33
_cell_volume 4125.7(10)
_computing_cell_refinement
;
SAINT (Bruker, 2001)
;
_computing_data_collection
;
SAINT (Bruker, 2001)
;
_computing_data_reduction
;
SAINT (Bruker, 2001)
;
_computing_molecular_graphics
;
OLEX2 (Dolomanov <i>et al.</i>,  2009)
;
_computing_publication_material
;
OLEX2 (Dolomanov <i>et al.</i>,  2009)
;
_computing_structure_refinement
;
SHELXL2018 (Sheldrick, 2015<i>b</i>)
;
_computing_structure_solution
;
SHELXT2018 (Sheldrick, 2015<i>a</i>)
;
_diffrn_ambient_temperature 293(2)
_diffrn_measured_fraction_theta_full 0.998
_diffrn_measured_fraction_theta_max 0.998
_diffrn_measurement_device_type 'Bruker APEXII CCD'
_diffrn_measurement_method 'omega scan'
_diffrn_radiation_type MoK\a
_diffrn_radiation_wavelength 0.71073
_diffrn_reflns_av_R_equivalents 0.0473
_diffrn_reflns_av_unetI/netI 0.0370
_diffrn_reflns_limit_h_max 17
_diffrn_reflns_limit_h_min -17
_diffrn_reflns_limit_k_max 18
_diffrn_reflns_limit_k_min -17
_diffrn_reflns_limit_l_max 24
_diffrn_reflns_limit_l_min -24
_diffrn_reflns_number 30347
_diffrn_reflns_theta_full 25.242
_diffrn_reflns_theta_max 26.025
_diffrn_reflns_theta_min 1.694
_exptl_absorpt_coefficient_mu 6.923
_exptl_absorpt_correction_T_max 1.000
_exptl_absorpt_correction_T_min 0.569
_exptl_absorpt_correction_type empirical
_exptl_absorpt_process_details
;
(SADABS; Bruker, 2001)
;
_exptl_crystal_colour 'dark brown'
_exptl_crystal_density_diffrn 2.585
_exptl_crystal_description prism
_exptl_crystal_F_000 2908
_exptl_crystal_size_max 0.2
_exptl_crystal_size_mid 0.15
_exptl_crystal_size_min 0.11
_refine_diff_density_max 1.369
_refine_diff_density_min -1.198
_refine_ls_extinction_method none
_refine_ls_goodness_of_fit_ref 1.003
_refine_ls_hydrogen_treatment mixed
_refine_ls_matrix_type full
_refine_ls_number_parameters 349
_refine_ls_number_reflns 8100
_refine_ls_number_restraints 0
_refine_ls_restrained_S_all 1.003
_refine_ls_R_factor_all 0.0621
_refine_ls_R_factor_gt 0.0328
_refine_ls_shift/su_max 0.002
_refine_ls_shift/su_mean 0.000
_refine_ls_structure_factor_coef Fsqd
_refine_ls_weighting_details 'w=1/[\s^2^(Fo^2^)+(0.0409P)^2^+2.6443P] where P=(Fo^2^+2Fc^2^)/3'
_refine_ls_weighting_scheme calc
_refine_ls_wR_factor_gt 0.0757
_refine_ls_wR_factor_ref 0.0878
_reflns_number_gt 5518
_reflns_number_total 8100
_reflns_threshold_expression 'I > 2\s(I)'
_cod_data_source_file vp3036.cif
_cod_data_source_block II
_cod_depositor_comments 'Adding full bibliography for 2312530--2312531.cif.'
_cod_original_cell_volume 4125.6(10)
_cod_database_code 2312531
_shelx_space_group_comment
;
The symmetry employed for this shelxl refinement is uniquely defined
by the following loop, which should always be used as a source of
symmetry information in preference to the above space-group names.
They are only intended as comments.
;

loop_
_space_group_symop_operation_xyz
'x, y, z'
'-x+1/2, y+1/2, -z+1/2'
'-x, -y, -z'
'x-1/2, -y-1/2, z-1/2'

loop_
_atom_site_type_symbol
_atom_site_label
_atom_site_fract_x
_atom_site_fract_y
_atom_site_fract_z
_atom_site_U_iso_or_equiv
_atom_site_adp_type
_atom_site_calc_flag
_atom_site_occupancy
_atom_site_disorder_assembly
_atom_site_disorder_group
I I3 0.97532(3) 0.09815(3) -0.09154(2) 0.05246(13) Uani d 1 . .
I I6 1.18118(3) 0.25227(3) 0.29099(2) 0.05446(13) Uani d 1 . .
I I8 1.02564(4) 0.12201(3) 0.44048(2) 0.05614(13) Uani d 1 . .
I I1 1.04190(4) 0.41593(4) -0.00367(2) 0.06090(14) Uani d 1 . .
I I5 1.14617(4) 0.36573(4) 0.18021(3) 0.06725(15) Uani d 1 . .
I I9 0.84017(4) 0.12912(4) 0.48279(3) 0.07124(16) Uani d 1 . .
I I2 1.11920(4) 0.19711(4) 0.00283(3) 0.07161(16) Uani d 1 . .
I I4 0.84421(4) -0.00647(4) -0.18076(3) 0.07345(17) Uani d 1 . .
I I7 1.23723(4) 0.11657(4) 0.40516(3) 0.08026(18) Uani d 1 . .
Cl Cl1 0.95495(16) 0.38674(16) 0.32137(13) 0.0828(6) Uani d 1 . .
Cl Cl2 0.7726(2) 0.39206(15) 0.37582(16) 0.1031(9) Uani d 1 . .
O O3 1.0138(3) 0.5948(3) 0.4173(2) 0.0507(11) Uani d 1 . .
O O4 0.8153(3) 0.6262(3) 0.4468(2) 0.0505(11) Uani d 1 . .
O O6 0.7318(3) 0.8559(3) 0.3468(2) 0.0572(12) Uani d 1 . .
O O5 0.9379(3) 0.8313(3) 0.3301(2) 0.0546(12) Uani d 1 . .
O O2 0.8968(3) 0.6260(3) 0.2316(2) 0.0557(12) Uani d 1 . .
O O1 0.7020(3) 0.6014(3) 0.2611(2) 0.0571(12) Uani d 1 . .
N N2 1.0574(4) 0.6895(4) 0.3026(3) 0.0418(12) Uani d 1 . .
H H2 1.001(5) 0.686(4) 0.314(3) 0.050 Uiso d 1 . .
N N1 0.6452(4) 0.6877(3) 0.3760(3) 0.0413(12) Uani d 1 . .
H H1 0.699(5) 0.691(4) 0.362(3) 0.050 Uiso d 1 . .
C C11 0.7283(5) 0.6077(5) 0.4753(4) 0.0549(18) Uani d 1 . .
H H11A 0.716852 0.654111 0.507249 0.066 Uiso calc 1 . .
H H11B 0.733234 0.549923 0.497966 0.066 Uiso calc 1 . .
C C7 1.1296(4) 0.6832(4) 0.3634(3) 0.0473(16) Uani d 1 . .
H H7A 1.125640 0.737570 0.389610 0.057 Uiso calc 1 . .
H H7B 1.194607 0.680113 0.350046 0.057 Uiso calc 1 . .
C C9 0.9878(5) 0.6552(5) 0.4663(4) 0.0548(18) Uani d 1 . .
H H9A 0.975004 0.714386 0.446738 0.066 Uiso calc 1 . .
H H9B 1.041407 0.660797 0.501438 0.066 Uiso calc 1 . .
C C2 0.6032(5) 0.6010(5) 0.2706(4) 0.0609(19) Uani d 1 . .
H H2A 0.587977 0.544205 0.290791 0.073 Uiso calc 1 . .
H H2B 0.564287 0.604898 0.227653 0.073 Uiso calc 1 . .
C C15 0.8113(5) 0.8730(5) 0.3951(4) 0.0540(17) Uani d 1 . .
H H15A 0.827712 0.818663 0.420665 0.065 Uiso calc 1 . .
H H15B 0.793995 0.919471 0.425342 0.065 Uiso calc 1 . .
C C8 1.1135(5) 0.6028(5) 0.4057(4) 0.0542(18) Uani d 1 . .
H H8A 1.132992 0.548567 0.383870 0.065 Uiso calc 1 . .
H H8B 1.154018 0.608160 0.447929 0.065 Uiso calc 1 . .
C C12 0.6466(5) 0.6061(4) 0.4194(4) 0.0549(18) Uani d 1 . .
H H12A 0.653090 0.552702 0.392511 0.066 Uiso calc 1 . .
H H12B 0.585150 0.601838 0.437805 0.066 Uiso calc 1 . .
C C4 0.8137(5) 0.6384(6) 0.1838(3) 0.062(2) Uani d 1 . .
H H4A 0.797239 0.581965 0.161018 0.074 Uiso calc 1 . .
H H4B 0.828128 0.682662 0.151120 0.074 Uiso calc 1 . .
C C6 1.0670(5) 0.6125(5) 0.2557(4) 0.0565(18) Uani d 1 . .
H H6A 1.069183 0.556145 0.280203 0.068 Uiso calc 1 . .
H H6B 1.127538 0.618509 0.236363 0.068 Uiso calc 1 . .
C C17 1.0294(5) 0.8552(5) 0.3096(4) 0.061(2) Uani d 1 . .
H H17A 1.077173 0.864245 0.348067 0.073 Uiso calc 1 . .
H H17B 1.023659 0.910587 0.284027 0.073 Uiso calc 1 . .
C C13 0.6242(5) 0.7734(4) 0.4118(4) 0.0523(17) Uani d 1 . .
H H13A 0.557033 0.772228 0.421256 0.063 Uiso calc 1 . .
H H13B 0.665384 0.775461 0.453878 0.063 Uiso calc 1 . .
C C18 1.0600(5) 0.7792(5) 0.2680(4) 0.061(2) Uani d 1 . .
H H18A 1.125533 0.790410 0.257413 0.073 Uiso calc 1 . .
H H18B 1.017123 0.777002 0.226584 0.073 Uiso calc 1 . .
C C16 0.8968(5) 0.9029(5) 0.3625(4) 0.0578(19) Uani d 1 . .
H H16A 0.876653 0.949941 0.330521 0.069 Uiso calc 1 . .
H H16B 0.945446 0.928241 0.395730 0.069 Uiso calc 1 . .
C C3 0.7294(5) 0.6700(5) 0.2179(4) 0.0590(19) Uani d 1 . .
H H3A 0.747298 0.724232 0.243136 0.071 Uiso calc 1 . .
H H3B 0.674802 0.684256 0.184983 0.071 Uiso calc 1 . .
C C10 0.8991(5) 0.6225(5) 0.4950(3) 0.0553(18) Uani d 1 . .
H H10A 0.909439 0.560824 0.510303 0.066 Uiso calc 1 . .
H H10B 0.888319 0.659487 0.532918 0.066 Uiso calc 1 . .
C C5 0.9834(5) 0.6101(6) 0.2012(4) 0.062(2) Uani d 1 . .
H H5A 0.991440 0.656283 0.168403 0.074 Uiso calc 1 . .
H H5B 0.980229 0.551744 0.179350 0.074 Uiso calc 1 . .
C C14 0.6405(5) 0.8573(5) 0.3732(4) 0.061(2) Uani d 1 . .
H H14A 0.588429 0.863464 0.337011 0.074 Uiso calc 1 . .
H H14B 0.638214 0.909355 0.402005 0.074 Uiso calc 1 . .
C C1 0.5754(5) 0.6783(5) 0.3143(4) 0.0563(18) Uani d 1 . .
H H1A 0.574059 0.734240 0.289300 0.068 Uiso calc 1 . .
H H1B 0.510513 0.667798 0.326374 0.068 Uiso calc 1 . .
C C19 0.8493(6) 0.4487(6) 0.3270(5) 0.080(3) Uani d 1 . .
H H19A 0.815558 0.458231 0.282869 0.096 Uiso calc 1 . .
H H19B 0.866206 0.507217 0.346411 0.096 Uiso calc 1 . .

loop_
_atom_site_aniso_label
_atom_site_aniso_U_11
_atom_site_aniso_U_22
_atom_site_aniso_U_33
_atom_site_aniso_U_12
_atom_site_aniso_U_13
_atom_site_aniso_U_23
I3 0.0500(3) 0.0529(3) 0.0579(3) 0.0116(2) 0.0208(2) 0.0112(2)
I6 0.0374(2) 0.0686(3) 0.0589(3) -0.0009(2) 0.0123(2) -0.0057(2)
I8 0.0663(3) 0.0498(3) 0.0490(3) 0.0015(2) -0.0071(2) -0.0035(2)
I1 0.0563(3) 0.0793(3) 0.0488(3) -0.0036(2) 0.0133(2) 0.0120(2)
I5 0.0550(3) 0.0809(4) 0.0649(3) 0.0043(3) 0.0032(2) 0.0090(3)
I9 0.0566(3) 0.0829(4) 0.0709(4) 0.0029(3) -0.0070(3) -0.0118(3)
I2 0.0556(3) 0.0782(4) 0.0817(4) 0.0073(3) 0.0109(3) -0.0141(3)
I4 0.0570(3) 0.0763(4) 0.0870(4) -0.0116(3) 0.0080(3) 0.0080(3)
I7 0.0750(4) 0.0988(4) 0.0689(4) 0.0195(3) 0.0168(3) 0.0200(3)
Cl1 0.0651(12) 0.0855(15) 0.1010(17) 0.0109(11) 0.0239(12) -0.0196(13)
Cl2 0.1055(19) 0.0674(14) 0.152(3) -0.0064(13) 0.0815(19) -0.0079(14)
O3 0.041(2) 0.059(3) 0.053(3) -0.004(2) 0.008(2) -0.005(2)
O4 0.039(2) 0.067(3) 0.046(3) 0.003(2) 0.009(2) 0.006(2)
O6 0.046(3) 0.067(3) 0.062(3) -0.010(2) 0.017(2) -0.011(2)
O5 0.045(3) 0.051(3) 0.072(3) -0.001(2) 0.025(2) -0.004(2)
O2 0.042(3) 0.085(4) 0.039(3) 0.001(2) 0.003(2) 0.000(2)
O1 0.048(3) 0.067(3) 0.057(3) 0.012(2) 0.010(2) 0.000(2)
N2 0.026(2) 0.053(3) 0.048(3) 0.005(2) 0.016(2) 0.007(3)
N1 0.033(3) 0.038(3) 0.056(3) -0.005(2) 0.014(2) -0.011(2)
C11 0.054(4) 0.062(4) 0.053(4) -0.002(3) 0.023(3) 0.008(3)
C7 0.030(3) 0.058(4) 0.053(4) -0.003(3) 0.004(3) 0.007(3)
C9 0.047(4) 0.057(4) 0.060(5) -0.006(3) 0.000(3) -0.002(4)
C2 0.049(4) 0.077(5) 0.056(5) -0.008(4) 0.005(3) -0.017(4)
C15 0.044(4) 0.064(4) 0.055(4) 0.000(3) 0.008(3) -0.008(4)
C8 0.038(4) 0.066(5) 0.060(5) 0.008(3) 0.014(3) 0.011(4)
C12 0.048(4) 0.046(4) 0.075(5) -0.005(3) 0.024(4) -0.005(4)
C4 0.050(4) 0.096(6) 0.039(4) 0.002(4) 0.001(3) 0.001(4)
C6 0.047(4) 0.064(5) 0.061(5) 0.003(3) 0.017(3) -0.008(4)
C17 0.060(4) 0.044(4) 0.085(6) -0.004(3) 0.031(4) 0.013(4)
C13 0.050(4) 0.047(4) 0.065(5) -0.003(3) 0.028(3) -0.015(3)
C18 0.051(4) 0.069(5) 0.066(5) 0.012(4) 0.027(4) 0.028(4)
C16 0.051(4) 0.043(4) 0.080(5) -0.007(3) 0.011(4) -0.003(4)
C3 0.053(4) 0.067(5) 0.056(5) 0.009(4) 0.005(3) 0.006(4)
C10 0.056(4) 0.067(5) 0.044(4) 0.003(4) 0.011(3) 0.006(3)
C5 0.054(4) 0.084(6) 0.049(4) 0.002(4) 0.009(3) -0.005(4)
C14 0.048(4) 0.045(4) 0.095(6) 0.000(3) 0.023(4) -0.011(4)
C1 0.037(3) 0.061(4) 0.069(5) 0.004(3) 0.002(3) -0.016(4)
C19 0.068(5) 0.072(5) 0.106(7) 0.020(4) 0.040(5) 0.022(5)

loop_
_atom_type_symbol
_atom_type_description
_atom_type_scat_dispersion_real
_atom_type_scat_dispersion_imag
_atom_type_scat_source
I I -0.4742 1.8119 'International Tables Vol C Tables 4.2.6.8 and 6.1.1.4'
Cl Cl 0.1484 0.1585 'International Tables Vol C Tables 4.2.6.8 and 6.1.1.4'
O O 0.0106 0.0060 'International Tables Vol C Tables 4.2.6.8 and 6.1.1.4'
N N 0.0061 0.0033 'International Tables Vol C Tables 4.2.6.8 and 6.1.1.4'
C C 0.0033 0.0016 'International Tables Vol C Tables 4.2.6.8 and 6.1.1.4'
H H 0.0000 0.0000 'International Tables Vol C Tables 4.2.6.8 and 6.1.1.4'

loop_
_geom_angle_atom_site_label_1
_geom_angle_atom_site_label_2
_geom_angle_atom_site_label_3
_geom_angle_site_symmetry_1
_geom_angle_site_symmetry_3
_geom_angle
_geom_angle_publ_flag
I4 I3 I2 . . 176.54(2) ?
I5 I6 I7 . . 173.63(2) ?
I9 I8 I7 . . 175.52(2) ?
I8 I7 I6 . . 89.70(2) ?
C9 O3 C8 . . 113.1(5) ?
C11 O4 C10 . . 111.8(5) ?
C15 O6 C14 . . 113.0(6) ?
C16 O5 C17 . . 111.9(5) ?
C4 O2 C5 . . 112.2(5) ?
C2 O1 C3 . . 114.9(5) ?
C7 N2 H2 . . 110(5) ?
C7 N2 C6 . . 112.0(5) ?
C7 N2 C18 . . 112.9(5) ?
C6 N2 H2 . . 106(4) ?
C6 N2 C18 . . 111.6(6) ?
C18 N2 H2 . . 104(4) ?
C12 N1 H1 . . 108(5) ?
C12 N1 C13 . . 113.0(5) ?
C12 N1 C1 . . 112.4(5) ?
C13 N1 H1 . . 111(5) ?
C1 N1 H1 . . 103(5) ?
C1 N1 C13 . . 109.8(5) ?
O4 C11 H11A . . 110.3 ?
O4 C11 H11B . . 110.3 ?
O4 C11 C12 . . 107.0(6) ?
H11A C11 H11B . . 108.6 ?
C12 C11 H11A . . 110.3 ?
C12 C11 H11B . . 110.3 ?
N2 C7 H7A . . 109.0 ?
N2 C7 H7B . . 109.0 ?
N2 C7 C8 . . 113.0(5) ?
H7A C7 H7B . . 107.8 ?
C8 C7 H7A . . 109.0 ?
C8 C7 H7B . . 109.0 ?
O3 C9 H9A . . 109.5 ?
O3 C9 H9B . . 109.5 ?
O3 C9 C10 . . 110.7(6) ?
H9A C9 H9B . . 108.1 ?
C10 C9 H9A . . 109.5 ?
C10 C9 H9B . . 109.5 ?
O1 C2 H2A . . 108.9 ?
O1 C2 H2B . . 108.9 ?
O1 C2 C1 . . 113.1(6) ?
H2A C2 H2B . . 107.8 ?
C1 C2 H2A . . 108.9 ?
C1 C2 H2B . . 108.9 ?
O6 C15 H15A . . 109.7 ?
O6 C15 H15B . . 109.7 ?
O6 C15 C16 . . 110.0(6) ?
H15A C15 H15B . . 108.2 ?
C16 C15 H15A . . 109.7 ?
C16 C15 H15B . . 109.7 ?
O3 C8 C7 . . 111.7(5) ?
O3 C8 H8A . . 109.3 ?
O3 C8 H8B . . 109.3 ?
C7 C8 H8A . . 109.3 ?
C7 C8 H8B . . 109.3 ?
H8A C8 H8B . . 107.9 ?
N1 C12 C11 . . 112.8(5) ?
N1 C12 H12A . . 109.0 ?
N1 C12 H12B . . 109.0 ?
C11 C12 H12A . . 109.0 ?
C11 C12 H12B . . 109.0 ?
H12A C12 H12B . . 107.8 ?
O2 C4 H4A . . 109.7 ?
O2 C4 H4B . . 109.7 ?
O2 C4 C3 . . 109.7(6) ?
H4A C4 H4B . . 108.2 ?
C3 C4 H4A . . 109.7 ?
C3 C4 H4B . . 109.7 ?
N2 C6 H6A . . 109.3 ?
N2 C6 H6B . . 109.3 ?
N2 C6 C5 . . 111.5(6) ?
H6A C6 H6B . . 108.0 ?
C5 C6 H6A . . 109.3 ?
C5 C6 H6B . . 109.3 ?
O5 C17 H17A . . 110.3 ?
O5 C17 H17B . . 110.3 ?
O5 C17 C18 . . 107.3(6) ?
H17A C17 H17B . . 108.5 ?
C18 C17 H17A . . 110.3 ?
C18 C17 H17B . . 110.3 ?
N1 C13 H13A . . 108.9 ?
N1 C13 H13B . . 108.9 ?
H13A C13 H13B . . 107.7 ?
C14 C13 N1 . . 113.6(6) ?
C14 C13 H13A . . 108.9 ?
C14 C13 H13B . . 108.9 ?
N2 C18 H18A . . 109.2 ?
N2 C18 H18B . . 109.2 ?
C17 C18 N2 . . 112.2(6) ?
C17 C18 H18A . . 109.2 ?
C17 C18 H18B . . 109.2 ?
H18A C18 H18B . . 107.9 ?
O5 C16 C15 . . 111.7(6) ?
O5 C16 H16A . . 109.3 ?
O5 C16 H16B . . 109.3 ?
C15 C16 H16A . . 109.3 ?
C15 C16 H16B . . 109.3 ?
H16A C16 H16B . . 107.9 ?
O1 C3 C4 . . 109.7(6) ?
O1 C3 H3A . . 109.7 ?
O1 C3 H3B . . 109.7 ?
C4 C3 H3A . . 109.7 ?
C4 C3 H3B . . 109.7 ?
H3A C3 H3B . . 108.2 ?
O4 C10 C9 . . 111.0(5) ?
O4 C10 H10A . . 109.4 ?
O4 C10 H10B . . 109.4 ?
C9 C10 H10A . . 109.4 ?
C9 C10 H10B . . 109.4 ?
H10A C10 H10B . . 108.0 ?
O2 C5 C6 . . 106.9(6) ?
O2 C5 H5A . . 110.3 ?
O2 C5 H5B . . 110.3 ?
C6 C5 H5A . . 110.3 ?
C6 C5 H5B . . 110.3 ?
H5A C5 H5B . . 108.6 ?
O6 C14 C13 . . 112.1(6) ?
O6 C14 H14A . . 109.2 ?
O6 C14 H14B . . 109.2 ?
C13 C14 H14A . . 109.2 ?
C13 C14 H14B . . 109.2 ?
H14A C14 H14B . . 107.9 ?
N1 C1 C2 . . 111.9(5) ?
N1 C1 H1A . . 109.2 ?
N1 C1 H1B . . 109.2 ?
C2 C1 H1A . . 109.2 ?
C2 C1 H1B . . 109.2 ?
H1A C1 H1B . . 107.9 ?
Cl1 C19 Cl2 . . 110.7(5) ?
Cl1 C19 H19A . . 109.5 ?
Cl1 C19 H19B . . 109.5 ?
Cl2 C19 H19A . . 109.5 ?
Cl2 C19 H19B . . 109.5 ?
H19A C19 H19B . . 108.1 ?

loop_
_geom_bond_atom_site_label_1
_geom_bond_atom_site_label_2
_geom_bond_site_symmetry_2
_geom_bond_distance
_geom_bond_publ_flag
I3 I2 . 2.9799(8) ?
I3 I4 . 2.8629(8) ?
I6 I5 . 2.8015(8) ?
I6 I7 . 3.0952(8) ?
I8 I9 . 2.8001(8) ?
I8 I7 . 3.0940(9) ?
I1 I1 3_765 2.7595(11) ?
Cl1 C19 . 1.741(8) ?
Cl2 C19 . 1.747(8) ?
O3 C9 . 1.415(8) ?
O3 C8 . 1.431(8) ?
O4 C11 . 1.421(8) ?
O4 C10 . 1.428(8) ?
O6 C15 . 1.408(8) ?
O6 C14 . 1.429(8) ?
O5 C17 . 1.421(8) ?
O5 C16 . 1.403(8) ?
O2 C4 . 1.426(8) ?
O2 C5 . 1.430(8) ?
O1 C2 . 1.402(8) ?
O1 C3 . 1.422(8) ?
N2 H2 . 0.84(7) ?
N2 C7 . 1.495(8) ?
N2 C6 . 1.500(8) ?
N2 C18 . 1.506(8) ?
N1 H1 . 0.83(7) ?
N1 C12 . 1.493(8) ?
N1 C13 . 1.507(8) ?
N1 C1 . 1.495(9) ?
C11 H11A . 0.9700 ?
C11 H11B . 0.9700 ?
C11 C12 . 1.505(10) ?
C7 H7A . 0.9700 ?
C7 H7B . 0.9700 ?
C7 C8 . 1.500(9) ?
C9 H9A . 0.9700 ?
C9 H9B . 0.9700 ?
C9 C10 . 1.497(9) ?
C2 H2A . 0.9700 ?
C2 H2B . 0.9700 ?
C2 C1 . 1.525(9) ?
C15 H15A . 0.9700 ?
C15 H15B . 0.9700 ?
C15 C16 . 1.487(10) ?
C8 H8A . 0.9700 ?
C8 H8B . 0.9700 ?
C12 H12A . 0.9700 ?
C12 H12B . 0.9700 ?
C4 H4A . 0.9700 ?
C4 H4B . 0.9700 ?
C4 C3 . 1.497(10) ?
C6 H6A . 0.9700 ?
C6 H6B . 0.9700 ?
C6 C5 . 1.503(10) ?
C17 H17A . 0.9700 ?
C17 H17B . 0.9700 ?
C17 C18 . 1.497(10) ?
C13 H13A . 0.9700 ?
C13 H13B . 0.9700 ?
C13 C14 . 1.500(10) ?
C18 H18A . 0.9700 ?
C18 H18B . 0.9700 ?
C16 H16A . 0.9700 ?
C16 H16B . 0.9700 ?
C3 H3A . 0.9700 ?
C3 H3B . 0.9700 ?
C10 H10A . 0.9700 ?
C10 H10B . 0.9700 ?
C5 H5A . 0.9700 ?
C5 H5B . 0.9700 ?
C14 H14A . 0.9700 ?
C14 H14B . 0.9700 ?
C1 H1A . 0.9700 ?
C1 H1B . 0.9700 ?
C19 H19A . 0.9700 ?
C19 H19B . 0.9700 ?

loop_
_geom_torsion_atom_site_label_1
_geom_torsion_atom_site_label_2
_geom_torsion_atom_site_label_3
_geom_torsion_atom_site_label_4
_geom_torsion_site_symmetry_1
_geom_torsion_site_symmetry_2
_geom_torsion_site_symmetry_3
_geom_torsion_site_symmetry_4
_geom_torsion
_geom_torsion_publ_flag
O3 C9 C10 O4 . . . . -67.8(7) ?
O4 C11 C12 N1 . . . . -51.0(7) ?
O6 C15 C16 O5 . . . . -72.6(8) ?
O5 C17 C18 N2 . . . . -52.5(8) ?
O2 C4 C3 O1 . . . . -65.1(8) ?
O1 C2 C1 N1 . . . . -47.5(9) ?
N2 C7 C8 O3 . . . . -48.4(8) ?
N2 C6 C5 O2 . . . . -43.6(8) ?
N1 C13 C14 O6 . . . . -47.8(9) ?
C11 O4 C10 C9 . . . . -171.7(6) ?
C7 N2 C6 C5 . . . . 169.8(6) ?
C7 N2 C18 C17 . . . . -65.1(7) ?
C9 O3 C8 C7 . . . . -77.9(7) ?
C2 O1 C3 C4 . . . . -150.6(6) ?
C15 O6 C14 C13 . . . . -75.9(8) ?
C8 O3 C9 C10 . . . . -158.4(5) ?
C12 N1 C13 C14 . . . . 169.3(6) ?
C12 N1 C1 C2 . . . . -62.5(8) ?
C4 O2 C5 C6 . . . . 171.4(6) ?
C6 N2 C7 C8 . . . . -65.1(7) ?
C6 N2 C18 C17 . . . . 167.7(6) ?
C17 O5 C16 C15 . . . . -169.0(6) ?
C13 N1 C12 C11 . . . . -65.1(7) ?
C13 N1 C1 C2 . . . . 170.9(6) ?
C18 N2 C7 C8 . . . . 167.9(5) ?
C18 N2 C6 C5 . . . . -62.6(7) ?
C16 O5 C17 C18 . . . . -172.5(6) ?
C3 O1 C2 C1 . . . . -73.2(8) ?
C10 O4 C11 C12 . . . . -175.5(6) ?
C5 O2 C4 C3 . . . . -170.5(6) ?
C14 O6 C15 C16 . . . . -159.8(6) ?
C1 N1 C12 C11 . . . . 170.0(5) ?
C1 N1 C13 C14 . . . . -64.4(7) ?
